data_7214030
loop_
_publ_author_name
'Matulkov\'a, I.'
'Cihelka, J.'
'Pojarov\'a, M.'
'Fejfarov\'a, K.'
'Du\<sek, M.'
'C\'isa\<rov\'a, I.'
'Van\<ek, P.'
'Kroupa, J.'
'N\<emec, P.'
'Tesa\<rov\'a, N.'
'N\<emec, I.'

_publ_section_title
;
 Molecular crystals of 2-amino-1,3,4-thiadiazole with inorganic oxyacids
 -- crystal engineering, phase transformations and NLO properties
;
_journal_issue 9
_journal_name_full CrystEngComm
_journal_page_first 1763
_journal_paper_doi 10.1039/c3ce42306a
_journal_volume 16
_journal_year 2014
_chemical_formula_moiety '2 (C2 H4 N3 S), O4 Se, O'
_chemical_formula_sum 'C4 H8 N6 O5 S2 Se'
_chemical_formula_weight 363.24
_chemical_melting_point 378
_chemical_name_common 'Bis(2-amino-1,3,4-thiadiazolium(1+) selenate monohydrate'
_chemical_name_systematic
;
?
;
_space_group_IT_number 7
_symmetry_cell_setting monoclinic
_symmetry_space_group_name_Hall 'P -2yc'
_symmetry_space_group_name_H-M 'P 1 c 1'
_atom_sites_solution_hydrogens geom
_atom_sites_solution_primary direct
_atom_sites_solution_secondary difmap
_audit_creation_method SHELXL-97
_audit_update_record
;
2010-04-30 # Formatted by publCIF
;
_cell_angle_alpha 90.00
_cell_angle_beta 93.4720(10)
_cell_angle_gamma 90.00
_cell_formula_units_Z 2
_cell_length_a 5.53770(10)
_cell_length_b 13.9715(2)
_cell_length_c 7.67370(10)
_cell_measurement_reflns_used 2918
_cell_measurement_temperature 120(2)
_cell_measurement_theta_max 62.4561
_cell_measurement_theta_min 3.1621
_cell_volume 592.624(16)
_computing_cell_refinement 'Crysalis RED (Oxford Diffraction, 2007)'
_computing_data_collection 'Crysalis CCD (Oxford Diffraction, 2007)'
_computing_data_reduction 'Crysalis RED (Oxford Diffraction, 2007)'
_computing_publication_material 'publCIF (MacMahon, 2008)'
_computing_structure_refinement 'SHELXL-97 (Sheldrick, 1997)'
_computing_structure_solution 'SHELXS-97 (Sheldrick, 1997)'
_diffrn_ambient_temperature 120(2)
_diffrn_detector_area_resol_mean 10.3784
_diffrn_measured_fraction_theta_full 0.986
_diffrn_measured_fraction_theta_max 0.986
_diffrn_measurement_device_type 'Xcalibur, Atlas, Gemini ultra'
_diffrn_measurement_method
;
Rotation method data acquisition using \w scans
;
_diffrn_radiation_monochromator mirror
_diffrn_radiation_source 'Enhance Ultra (Cu) X-ray Source'
_diffrn_radiation_type CuK\a
_diffrn_radiation_wavelength 1.54178
_diffrn_reflns_av_R_equivalents 0.0479
_diffrn_reflns_av_sigmaI/netI 0.0293
_diffrn_reflns_limit_h_max 6
_diffrn_reflns_limit_h_min -6
_diffrn_reflns_limit_k_max 15
_diffrn_reflns_limit_k_min -15
_diffrn_reflns_limit_l_max 8
_diffrn_reflns_limit_l_min -8
_diffrn_reflns_number 2741
_diffrn_reflns_theta_full 62.47
_diffrn_reflns_theta_max 62.47
_diffrn_reflns_theta_min 3.16
_exptl_absorpt_coefficient_mu 7.885
_exptl_absorpt_correction_T_max 1.00000
_exptl_absorpt_correction_T_min 0.24152
_exptl_absorpt_correction_type multi-scan
_exptl_absorpt_process_details
;
CrysAlisPro, Oxford Diffraction Ltd.,
Version 1.171.33.55
;
_exptl_crystal_colour colourless
_exptl_crystal_density_diffrn 2.036
_exptl_crystal_density_method 'not measured'
_exptl_crystal_description plate
_exptl_crystal_F_000 360
_exptl_crystal_size_max 0.5914
_exptl_crystal_size_mid 0.4404
_exptl_crystal_size_min 0.1349
_refine_diff_density_max 0.524
_refine_diff_density_min -1.247
_refine_diff_density_rms 0.145
_refine_ls_abs_structure_details 'Flack H D (1983), Acta Cryst. A39, 876-881'
_refine_ls_abs_structure_Flack 0.07(3)
_refine_ls_extinction_coef 0.0757(17)
_refine_ls_extinction_expression Fc^*^=kFc[1+0.001xFc^2^\l^3^/sin(2\q)]^-1/4^
_refine_ls_extinction_method SHELXL
_refine_ls_goodness_of_fit_ref 1.129
_refine_ls_hydrogen_treatment constr
_refine_ls_matrix_type full
_refine_ls_number_parameters 141
_refine_ls_number_reflns 1274
_refine_ls_number_restraints 4
_refine_ls_restrained_S_all 1.198
_refine_ls_R_factor_all 0.0350
_refine_ls_R_factor_gt 0.0350
_refine_ls_shift/su_max 0.033
_refine_ls_shift/su_mean 0.001
_refine_ls_structure_factor_coef Fsqd
_refine_ls_weighting_details 'calc w=1/[\s^2^(Fo^2^)+(0.0680P)^2^+0.0511P] where P=(Fo^2^+2Fc^2^)/3'
_refine_ls_weighting_scheme calc
_refine_ls_wR_factor_gt 0.0873
_refine_ls_wR_factor_ref 0.0873
_reflns_number_gt 1274
_reflns_number_total 1274
_reflns_threshold_expression >2sigma(I)
_cod_data_source_file c3ce42306a.txt
_cod_data_source_block 2_athd_h2seo4
_cod_depositor_comments
;
The following automatic conversions were performed:

'_symmetry_cell_setting' value 'Monoclinic' changed to 'monoclinic'
according to
/usr/data/users/saulius/automatic-downloads/current/RSC/lib/dictionaries/cif_core.dic
dictionary named 'cif_core.dic' version 2.4.2 from 2011-04-26.

Automatic conversion script
Id: cif_fix_values 2281 2013-09-26 08:29:07Z andrius 
;
_cod_original_sg_symbol_H-M Pc
_cod_database_code 7214030

loop_
_symmetry_equiv_pos_as_xyz
'x, y, z'
'x, -y, z+1/2'

loop_
_atom_site_label
_atom_site_type_symbol
_atom_site_fract_x
_atom_site_fract_y
_atom_site_fract_z
_atom_site_U_iso_or_equiv
_atom_site_adp_type
_atom_site_occupancy
_atom_site_symmetry_multiplicity
_atom_site_calc_flag
_atom_site_refinement_flags
_atom_site_disorder_assembly
_atom_site_disorder_group
O5 O 0.0838(7) 0.6878(3) 0.6459(5) 0.0216(9) Uani 1 1 d . . .
S1 S 0.3540(2) 0.49938(8) 0.30433(16) 0.0108(2) Uani 1 1 d . A 1
C2 C 0.5467(8) 0.4119(4) 0.3928(6) 0.0113(8) Uani 1 1 d . A 1
C5 C 0.5582(8) 0.5834(3) 0.3919(6) 0.0113(8) Uani 1 1 d . A 1
H5 H 0.5329 0.6488 0.3773 0.014 Uiso 1 1 calc . B 1
N3 N 0.7375(7) 0.4520(3) 0.4787(5) 0.0102(9) Uani 1 1 d D A 1
H3 H 0.8489 0.4219 0.5373 0.042 Uiso 1 1 d D C 1
N4 N 0.7452(8) 0.5504(3) 0.4778(6) 0.0134(9) Uani 1 1 d . A 1
N6 N 0.5088(8) 0.3204(3) 0.3787(6) 0.0143(9) Uani 1 1 d . A 1
H6A H 0.6110 0.2807 0.4268 0.017 Uiso 1 1 calc . D 1
H6B H 0.3814 0.2995 0.3212 0.017 Uiso 1 1 calc . E 1
Se1 Se 0.05713(8) 0.76629(3) 0.16427(7) 0.00846(12) Uani 1 1 d . F 1
S21 S 0.6097(2) 0.84754(8) 0.57789(16) 0.0135(3) Uani 1 1 d . G 1
O4 O -0.2367(7) 0.7864(3) 0.1371(5) 0.0138(4) Uani 1 1 d . F 1
O3 O 0.0958(6) 0.6497(3) 0.1461(5) 0.0138(4) Uani 1 1 d . F 1
C22 C 0.5066(9) 0.9630(3) 0.5505(6) 0.0098(11) Uani 1 1 d . G 1
O2 O 0.1603(7) 0.8009(3) 0.3613(5) 0.0138(4) Uani 1 1 d . F 1
O1 O 0.2009(6) 0.8231(3) 0.0161(5) 0.0138(4) Uani 1 1 d . F 1
N23 N 0.6589(8) 1.0266(3) 0.6371(5) 0.0104(9) Uani 1 1 d D G 1
H23 H 0.6639 1.0979 0.6317 0.045 Uiso 1 1 d D H 1
N24 N 0.8554(8) 0.9836(3) 0.7283(6) 0.0139(10) Uani 1 1 d . G 1
N26 N 0.3091(8) 0.9891(3) 0.4583(6) 0.0138(10) Uani 1 1 d . G 1
H26A H 0.2705 1.0486 0.4504 0.017 Uiso 1 1 calc . I 1
H26B H 0.2187 0.9466 0.4061 0.017 Uiso 1 1 calc . J 1
C25 C 0.8491(9) 0.8928(4) 0.7081(7) 0.0146(12) Uani 1 1 d . G 1
H25 H 0.9670 0.8531 0.7606 0.018 Uiso 1 1 calc . K 1

loop_
_atom_site_aniso_label
_atom_site_aniso_U_11
_atom_site_aniso_U_22
_atom_site_aniso_U_33
_atom_site_aniso_U_23
_atom_site_aniso_U_13
_atom_site_aniso_U_12
O5 0.026(2) 0.0180(18) 0.019(2) 0.0010(16) -0.0084(16) -0.0078(18)
S1 0.0113(5) 0.0090(5) 0.0116(5) 0.0014(4) -0.0026(4) 0.0028(5)
C2 0.0149(15) 0.0105(17) 0.0087(16) -0.0017(12) 0.0021(14) 0.0010(12)
C5 0.0149(15) 0.0105(17) 0.0087(16) -0.0017(12) 0.0021(14) 0.0010(12)
N3 0.0117(18) 0.0065(17) 0.012(2) 0.0009(17) -0.0024(16) 0.0054(18)
N4 0.016(2) 0.0097(18) 0.014(2) -0.0004(18) -0.0009(17) 0.001(2)
N6 0.0118(17) 0.0155(19) 0.015(2) -0.0001(18) -0.0062(16) 0.005(2)
Se1 0.0089(2) 0.0053(2) 0.0107(2) -0.0007(2) -0.00356(18) -0.0001(2)
S21 0.0177(6) 0.0064(5) 0.0158(6) -0.0001(5) -0.0046(5) 0.0021(5)
O4 0.0130(8) 0.0107(8) 0.0172(10) 0.0000(8) -0.0038(8) -0.0003(8)
O3 0.0130(8) 0.0107(8) 0.0172(10) 0.0000(8) -0.0038(8) -0.0003(8)
C22 0.011(2) 0.010(2) 0.008(2) 0.0037(18) 0.0006(19) -0.001(2)
O2 0.0130(8) 0.0107(8) 0.0172(10) 0.0000(8) -0.0038(8) -0.0003(8)
O1 0.0130(8) 0.0107(8) 0.0172(10) 0.0000(8) -0.0038(8) -0.0003(8)
N23 0.0109(17) 0.0102(18) 0.0095(19) -0.0008(16) -0.0042(16) -0.0038(18)
N24 0.011(2) 0.018(2) 0.011(2) 0.0026(19) -0.0064(17) 0.0015(19)
N26 0.016(2) 0.0057(18) 0.019(2) -0.0018(18) -0.0049(19) 0.0006(18)
C25 0.011(2) 0.017(3) 0.014(3) 0.002(2) -0.0055(19) 0.004(2)

loop_
_atom_type_symbol
_atom_type_description
_atom_type_scat_dispersion_real
_atom_type_scat_dispersion_imag
_atom_type_scat_source
C C 0.0181 0.0091 'International Tables Vol C Tables 4.2.6.8 and 6.1.1.4'
H H 0.0000 0.0000 'International Tables Vol C Tables 4.2.6.8 and 6.1.1.4'
N N 0.0311 0.0180 'International Tables Vol C Tables 4.2.6.8 and 6.1.1.4'
O O 0.0492 0.0322 'International Tables Vol C Tables 4.2.6.8 and 6.1.1.4'
S S 0.3331 0.5567 'International Tables Vol C Tables 4.2.6.8 and 6.1.1.4'
Se Se -0.7943 1.1372 'International Tables Vol C Tables 4.2.6.8 and 6.1.1.4'

loop_
_geom_angle_atom_site_label_1
_geom_angle_atom_site_label_2
_geom_angle_atom_site_label_3
_geom_angle
C2 S1 C5 87.4(2)
N6 C2 N3 125.1(5)
N6 C2 S1 124.6(4)
N3 C2 S1 110.3(3)
N4 C5 S1 116.3(4)
N4 C5 H5 121.8
S1 C5 H5 121.8
C2 N3 N4 116.2(4)
C2 N3 H3 125.4
N4 N3 H3 118.3
C5 N4 N3 109.8(4)
C2 N6 H6A 120.0
C2 N6 H6B 120.0
H6A N6 H6B 120.0
O1 Se1 O3 110.48(17)
O1 Se1 O4 110.33(18)
O3 Se1 O4 106.81(18)
O1 Se1 O2 109.76(18)
O3 Se1 O2 109.03(18)
O4 Se1 O2 110.38(19)
C22 S21 C25 88.0(3)
N26 C22 N23 123.2(4)
N26 C22 S21 125.7(4)
N23 C22 S21 111.0(4)
C22 N23 N24 113.8(4)
C22 N23 H23 130.2
N24 N23 H23 115.4
C25 N24 N23 110.6(4)
C22 N26 H26A 120.0
C22 N26 H26B 120.0
H26A N26 H26B 120.0
N24 C25 S21 116.5(4)
N24 C25 H25 121.7
S21 C25 H25 121.7

loop_
_geom_bond_atom_site_label_1
_geom_bond_atom_site_label_2
_geom_bond_distance
S1 C2 1.734(5)
S1 C5 1.737(5)
C2 N6 1.299(7)
C2 N3 1.335(6)
C5 N4 1.280(7)
C5 H5 0.9300
N3 N4 1.375(6)
N3 H3 0.8521
N6 H6A 0.8600
N6 H6B 0.8600
Se1 O1 1.633(4)
Se1 O3 1.650(4)
Se1 O4 1.652(4)
Se1 O2 1.656(4)
S21 C22 1.720(5)
S21 C25 1.730(5)
C22 N26 1.317(7)
C22 N23 1.370(7)
N23 N24 1.393(6)
N23 H23 0.9976
N24 C25 1.279(8)
N26 H26A 0.8600
N26 H26B 0.8600
C25 H25 0.9300
